data_2019887
loop_
_publ_author_name
'Wang, Bi-Qin'
'Yan, Hai-Biao'
'Huang, Zheng-Qing'
'Zhang, Yun-Hua'
'Sun, Jing'

_publ_section_title
;
 Reversible phase transition of 2-carboxypyridinium
 perchlorate--pyridinium-2-carboxylate (1/1)
;
_journal_coeditor_code KU3149
_journal_issue 4
_journal_name_full 'Acta Crystallographica Section C'
_journal_page_first
;
;
_journal_paper_doi 10.1107/S2053229615003691
_journal_volume 71
_journal_year 2015
_chemical_formula_iupac 'C6 H6 N O2 + , Cl O4 - , C6 H5 N O2'
_chemical_formula_moiety 'C6 H6 N O2 +, Cl O4 -, C6 H5 N O2'
_chemical_formula_sum 'C12 H11 Cl N2 O8'
_chemical_formula_weight 346.68
_chemical_name_systematic
;
2-Carboxypyridinium perchlorate--pyridinium-2-carboxylate (1/1)
;
_space_group_IT_number 15
_symmetry_cell_setting monoclinic
_symmetry_space_group_name_Hall '-C 2yc'
_symmetry_space_group_name_H-M 'C 1 2/c 1'
_atom_sites_solution_hydrogens geom
_atom_sites_solution_primary direct
_atom_sites_solution_secondary difmap
_audit_creation_method SHELXL97
_cell_angle_alpha 90.00
_cell_angle_beta 108.18(3)
_cell_angle_gamma 90.00
_cell_formula_units_Z 8
_cell_length_a 20.904(4)
_cell_length_b 11.953(2)
_cell_length_c 12.018(2)
_cell_measurement_reflns_used 9700
_cell_measurement_temperature 223(2)
_cell_measurement_theta_max 27.42
_cell_measurement_theta_min 3.11
_cell_volume 2853.0(10)
_computing_cell_refinement
;
RAPID-AUTO (Rigaku, 2000)
;
_computing_data_collection
;
RAPID-AUTO (Rigaku, 2000)
;
_computing_data_reduction
;
RAPID-AUTO (Rigaku, 2000)
;
_computing_molecular_graphics
;
SHELXTL (Sheldrick, 2008), DIAMOND (Brandenburg & Putz, 2005)
;
_computing_publication_material
;
SHELXTL (Sheldrick, 2008)
;
_computing_structure_refinement
;
SHELXTL (Sheldrick, 2008)
;
_computing_structure_solution
;
SHELXTL (Sheldrick, 2008)
;
_diffrn_ambient_temperature 223(2)
_diffrn_measured_fraction_theta_full 0.995
_diffrn_measured_fraction_theta_max 0.995
_diffrn_measurement_device_type 'Rigaku RAPID'
_diffrn_measurement_method \w
_diffrn_radiation_monochromator graphite
_diffrn_radiation_source 'fine-focus sealed tube'
_diffrn_radiation_type MoK\a
_diffrn_radiation_wavelength 0.71073
_diffrn_reflns_av_R_equivalents 0.0359
_diffrn_reflns_av_sigmaI/netI 0.0344
_diffrn_reflns_limit_h_max 27
_diffrn_reflns_limit_h_min -26
_diffrn_reflns_limit_k_max 15
_diffrn_reflns_limit_k_min -12
_diffrn_reflns_limit_l_max 15
_diffrn_reflns_limit_l_min -15
_diffrn_reflns_number 13514
_diffrn_reflns_theta_full 27.44
_diffrn_reflns_theta_max 27.44
_diffrn_reflns_theta_min 3.48
_exptl_absorpt_coefficient_mu 0.315
_exptl_absorpt_correction_T_max 1.000
_exptl_absorpt_correction_T_min 0.652
_exptl_absorpt_correction_type multi-scan
_exptl_absorpt_process_details
;
(RAPID-AUTO; Rigaku, 2000)
;
_exptl_crystal_colour colourless
_exptl_crystal_density_diffrn 1.614
_exptl_crystal_density_method 'not measured'
_exptl_crystal_description block
_exptl_crystal_F_000 1424
_exptl_crystal_size_max 0.43
_exptl_crystal_size_mid 0.30
_exptl_crystal_size_min 0.25
_refine_diff_density_max 0.604
_refine_diff_density_min -0.401
_refine_ls_extinction_method none
_refine_ls_goodness_of_fit_ref 1.054
_refine_ls_hydrogen_treatment constr
_refine_ls_matrix_type full
_refine_ls_number_parameters 223
_refine_ls_number_reflns 3245
_refine_ls_number_restraints 0
_refine_ls_restrained_S_all 1.054
_refine_ls_R_factor_all 0.0618
_refine_ls_R_factor_gt 0.0570
_refine_ls_shift/su_max 0.000
_refine_ls_shift/su_mean 0.000
_refine_ls_structure_factor_coef Fsqd
_refine_ls_weighting_details 'calc w = 1/[\s^2^(Fo^2^)+(0.1057P)^2^+2.1900P] where P=(Fo^2^+2Fc^2^)/3'
_refine_ls_weighting_scheme calc
_refine_ls_wR_factor_gt 0.1594
_refine_ls_wR_factor_ref 0.1648
_reflns_number_gt 2854
_reflns_number_total 3245
_reflns_threshold_expression I>2\s(I)
_cod_data_source_file ku3149sup1.cif
_cod_data_source_block 223K
_cod_original_cell_volume 2852.8(10)
_cod_original_sg_symbol_H-M C2/c
_cod_database_code 2019887
_cod_database_fobs_code 2019887

loop_
_symmetry_equiv_pos_as_xyz
'x, y, z'
'-x, y, -z+1/2'
'x+1/2, y+1/2, z'
'-x+1/2, y+1/2, -z+1/2'
'-x, -y, -z'
'x, -y, z-1/2'
'-x+1/2, -y+1/2, -z'
'x+1/2, -y+1/2, z-1/2'

loop_
_atom_site_type_symbol
_atom_site_label
_atom_site_fract_x
_atom_site_fract_y
_atom_site_fract_z
_atom_site_U_iso_or_equiv
_atom_site_adp_type
_atom_site_calc_flag
_atom_site_refinement_flags
_atom_site_occupancy
_atom_site_symmetry_multiplicity
Cl Cl1 0.5000 0.44877(5) 0.7500 0.0351(2) Uani d S 1 2
O O4 0.70447(7) 0.74680(14) 0.33260(13) 0.0420(4) Uani d . 1 1
H H4B 0.7313 0.7326 0.2962 0.063 Uiso calc PR 0.50 1
N N2 0.65780(8) 0.60176(14) 0.55031(14) 0.0357(4) Uani d . 1 1
H H2A 0.6856 0.5463 0.5565 0.043 Uiso calc R 1 1
O O3 0.73367(10) 0.57781(16) 0.40846(16) 0.0589(5) Uani d . 1 1
C C12 0.70224(10) 0.66473(18) 0.39856(16) 0.0359(4) Uani d . 1 1
C C10 0.61344(10) 0.77205(18) 0.46109(17) 0.0375(4) Uani d . 1 1
H H10A 0.6118 0.8292 0.4065 0.045 Uiso calc R 1 1
C C9 0.57293(10) 0.77693(19) 0.53425(19) 0.0420(5) Uani d . 1 1
H H9A 0.5441 0.8383 0.5299 0.050 Uiso calc R 1 1
C C11 0.65560(9) 0.68213(17) 0.47070(15) 0.0325(4) Uani d . 1 1
C C8 0.57523(10) 0.6918(2) 0.61269(18) 0.0411(5) Uani d . 1 1
H H8A 0.5472 0.6938 0.6605 0.049 Uiso calc R 1 1
C C7 0.61898(10) 0.60360(18) 0.62039(18) 0.0394(4) Uani d . 1 1
H H7A 0.6215 0.5454 0.6742 0.047 Uiso calc R 1 1
Cl Cl2 0.5000 0.96787(7) 0.7500 0.0520(2) Uani d S 1 2
O O1 0.77749(7) 0.73989(13) 0.20873(12) 0.0400(3) Uani d . 1 1
H H1C 0.7499 0.7277 0.2442 0.060 Uiso calc PR 0.50 1
O O2 0.74865(9) 0.56814(14) 0.13636(14) 0.0485(4) Uani d . 1 1
N N1 0.82078(8) 0.59328(14) -0.01206(15) 0.0368(4) Uani d . 1 1
H H1A 0.7960 0.5348 -0.0124 0.044 Uiso calc R 1 1
C C5 0.82236(9) 0.67533(16) 0.06529(15) 0.0317(4) Uani d . 1 1
C C6 0.77878(9) 0.65715(16) 0.14345(15) 0.0333(4) Uani d . 1 1
C C2 0.89779(10) 0.77548(19) -0.01224(18) 0.0395(5) Uani d . 1 1
H H2B 0.9244 0.8389 -0.0123 0.047 Uiso calc R 1 1
C C4 0.85552(11) 0.59724(19) -0.08847(19) 0.0421(5) Uani d . 1 1
H H4A 0.8528 0.5379 -0.1411 0.051 Uiso calc R 1 1
C C3 0.89544(10) 0.68894(19) -0.08961(18) 0.0407(5) Uani d . 1 1
H H3A 0.9206 0.6924 -0.1421 0.049 Uiso calc R 1 1
C C1 0.86075(9) 0.76884(18) 0.06592(16) 0.0362(4) Uani d . 1 1
H H1B 0.8620 0.8277 0.1185 0.043 Uiso calc R 1 1
O O10 0.53517(13) 0.3813(2) 0.6925(2) 0.0849(7) Uani d . 1 1
O O9 0.45293(12) 0.5178(2) 0.6689(2) 0.0809(7) Uani d . 1 1
O O5 0.5000 0.8505(3) 0.7500 0.0840(10) Uani d S 1 2
O O7 0.4720(5) 1.0047(10) 0.6389(9) 0.173(6) Uani d P 0.50 1
O O6 0.5756(2) 0.9917(4) 0.7706(5) 0.0813(14) Uani d P 0.50 1
O O8 0.4912(7) 1.0098(9) 0.8470(12) 0.197(7) Uani d P 0.50 1

loop_
_atom_site_aniso_label
_atom_site_aniso_U_11
_atom_site_aniso_U_22
_atom_site_aniso_U_33
_atom_site_aniso_U_12
_atom_site_aniso_U_13
_atom_site_aniso_U_23
Cl1 0.0387(4) 0.0338(4) 0.0379(4) 0.000 0.0192(3) 0.000
O4 0.0480(8) 0.0461(8) 0.0408(8) 0.0041(6) 0.0266(6) 0.0053(6)
N2 0.0423(8) 0.0358(9) 0.0343(8) 0.0005(6) 0.0198(7) -0.0017(6)
O3 0.0820(12) 0.0582(10) 0.0545(10) 0.0303(9) 0.0474(9) 0.0184(8)
C12 0.0380(9) 0.0433(11) 0.0296(8) 0.0021(8) 0.0153(7) -0.0003(7)
C10 0.0353(9) 0.0446(11) 0.0343(9) 0.0028(7) 0.0131(7) 0.0021(8)
C9 0.0339(10) 0.0532(12) 0.0404(10) 0.0068(8) 0.0140(8) -0.0027(9)
C11 0.0325(9) 0.0389(10) 0.0286(8) -0.0017(7) 0.0131(7) -0.0026(7)
C8 0.0350(9) 0.0579(13) 0.0356(10) -0.0019(8) 0.0185(8) -0.0056(9)
C7 0.0451(10) 0.0438(11) 0.0358(9) -0.0058(8) 0.0218(8) -0.0014(8)
Cl2 0.0690(5) 0.0377(4) 0.0522(5) 0.000 0.0230(4) 0.000
O1 0.0441(8) 0.0462(8) 0.0376(7) -0.0087(6) 0.0242(6) -0.0061(6)
O2 0.0648(10) 0.0456(9) 0.0469(8) -0.0170(7) 0.0345(7) -0.0065(7)
N1 0.0417(9) 0.0361(9) 0.0391(9) -0.0011(6) 0.0220(7) 0.0015(6)
C5 0.0303(8) 0.0394(10) 0.0271(8) 0.0004(7) 0.0116(7) 0.0031(7)
C6 0.0333(9) 0.0401(10) 0.0291(8) -0.0025(7) 0.0136(7) 0.0034(7)
C2 0.0337(9) 0.0518(12) 0.0350(9) -0.0072(8) 0.0135(8) 0.0053(8)
C4 0.0493(11) 0.0432(11) 0.0418(10) 0.0043(8) 0.0258(9) -0.0003(8)
C3 0.0371(10) 0.0549(12) 0.0363(10) 0.0024(8) 0.0205(8) 0.0062(8)
C1 0.0344(9) 0.0461(11) 0.0293(9) -0.0051(8) 0.0117(7) 0.0001(7)
O10 0.1020(17) 0.0758(15) 0.1047(18) 0.0087(12) 0.0725(15) -0.0230(13)
O9 0.0765(14) 0.0827(16) 0.0699(14) 0.0166(11) 0.0033(11) 0.0222(11)
O5 0.109(3) 0.0494(17) 0.111(3) 0.000 0.059(2) 0.000
O7 0.132(7) 0.162(8) 0.148(8) -0.027(6) -0.070(7) 0.097(7)
O6 0.058(2) 0.094(3) 0.093(3) -0.022(2) 0.025(2) 0.021(3)
O8 0.313(15) 0.127(8) 0.267(14) -0.086(10) 0.258(14) -0.114(9)

loop_
_atom_type_symbol
_atom_type_description
_atom_type_scat_dispersion_real
_atom_type_scat_dispersion_imag
_atom_type_scat_source
C C 0.0033 0.0016 'International Tables Vol C Tables 4.2.6.8 and 6.1.1.4'
H H 0.0000 0.0000 'International Tables Vol C Tables 4.2.6.8 and 6.1.1.4'
N N 0.0061 0.0033 'International Tables Vol C Tables 4.2.6.8 and 6.1.1.4'
O O 0.0106 0.0060 'International Tables Vol C Tables 4.2.6.8 and 6.1.1.4'
Cl Cl 0.1484 0.1585 'International Tables Vol C Tables 4.2.6.8 and 6.1.1.4'

loop_
_geom_angle_atom_site_label_1
_geom_angle_atom_site_label_2
_geom_angle_atom_site_label_3
_geom_angle_site_symmetry_1
_geom_angle_site_symmetry_3
_geom_angle
_geom_angle_publ_flag
O10 Cl1 O10 2_656 . 110.2(2) y
O10 Cl1 O9 2_656 . 108.32(15) y
O10 Cl1 O9 . . 110.68(16) ?
O10 Cl1 O9 2_656 2_656 110.68(16) ?
O10 Cl1 O9 . 2_656 108.32(15) ?
O9 Cl1 O9 . 2_656 108.6(2) y
C12 O4 H4B . . 109.5 ?
C7 N2 C11 . . 122.81(18) ?
C7 N2 H2A . . 118.6 ?
C11 N2 H2A . . 118.6 ?
O3 C12 O4 . . 126.65(19) ?
O3 C12 C11 . . 119.25(18) ?
O4 C12 C11 . . 114.10(18) ?
C11 C10 C9 . . 118.59(19) ?
C11 C10 H10A . . 120.7 ?
C9 C10 H10A . . 120.7 ?
C8 C9 C10 . . 120.0(2) ?
C8 C9 H9A . . 120.0 ?
C10 C9 H9A . . 120.0 ?
N2 C11 C10 . . 119.83(18) ?
N2 C11 C12 . . 115.17(17) ?
C10 C11 C12 . . 124.99(18) ?
C9 C8 C7 . . 119.41(19) ?
C9 C8 H8A . . 120.3 ?
C7 C8 H8A . . 120.3 ?
N2 C7 C8 . . 119.29(19) ?
N2 C7 H7A . . 120.4 ?
C8 C7 H7A . . 120.4 ?
O8 Cl2 O8 . 2_656 135.8(11) ?
O8 Cl2 O7 . 2_656 31.7(7) ?
O8 Cl2 O7 2_656 2_656 127.3(7) ?
O8 Cl2 O7 . . 127.3(7) y
O8 Cl2 O7 2_656 . 31.7(7) ?
O7 Cl2 O7 2_656 . 142.0(12) ?
O8 Cl2 O5 . . 112.1(5) y
O8 Cl2 O5 2_656 . 112.1(5) ?
O7 Cl2 O5 2_656 . 109.0(6) ?
O7 Cl2 O5 . . 109.0(6) y
O8 Cl2 O6 . . 101.7(6) y
O8 Cl2 O6 2_656 . 70.0(6) ?
O7 Cl2 O6 2_656 . 71.2(5) ?
O7 Cl2 O6 . . 101.7(5) y
O5 Cl2 O6 . . 100.6(2) y
O8 Cl2 O6 . 2_656 70.0(6) ?
O8 Cl2 O6 2_656 2_656 101.7(6) ?
O7 Cl2 O6 2_656 2_656 101.7(5) ?
O7 Cl2 O6 . 2_656 71.2(5) ?
O5 Cl2 O6 . 2_656 100.6(2) ?
O6 Cl2 O6 . 2_656 158.8(4) ?
C6 O1 H1C . . 109.5 ?
C4 N1 C5 . . 123.18(18) ?
C4 N1 H1A . . 118.4 ?
C5 N1 H1A . . 118.4 ?
N1 C5 C1 . . 119.03(17) ?
N1 C5 C6 . . 115.74(17) ?
C1 C5 C6 . . 125.20(18) ?
O2 C6 O1 . . 127.62(18) ?
O2 C6 C5 . . 118.49(17) ?
O1 C6 C5 . . 113.88(16) ?
C3 C2 C1 . . 120.03(19) ?
C3 C2 H2B . . 120.0 ?
C1 C2 H2B . . 120.0 ?
N1 C4 C3 . . 119.6(2) ?
N1 C4 H4A . . 120.2 ?
C3 C4 H4A . . 120.2 ?
C4 C3 C2 . . 118.85(19) ?
C4 C3 H3A . . 120.6 ?
C2 C3 H3A . . 120.6 ?
C5 C1 C2 . . 119.26(19) ?
C5 C1 H1B . . 120.4 ?
C2 C1 H1B . . 120.4 ?
O8 O7 Cl2 2_656 . 72.6(10) ?
O8 O7 O6 2_656 2_656 129.8(16) ?
Cl2 O7 O6 . 2_656 59.8(5) ?
Cl2 O6 O8 . 2_656 48.9(3) ?
Cl2 O6 O7 . 2_656 49.0(2) ?
O8 O6 O7 2_656 2_656 91.5(4) ?
O7 O8 Cl2 2_656 . 75.7(10) ?
O7 O8 O6 2_656 2_656 136.5(14) ?
Cl2 O8 O6 . 2_656 61.1(5) ?

loop_
_geom_bond_atom_site_label_1
_geom_bond_atom_site_label_2
_geom_bond_site_symmetry_2
_geom_bond_distance
_geom_bond_publ_flag
Cl1 O10 2_656 1.4087(19) ?
Cl1 O10 . 1.4087(19) y
Cl1 O9 . 1.414(2) y
Cl1 O9 2_656 1.414(2) ?
O4 C12 . 1.271(3) ?
O4 H4B . 0.8300 ?
N2 C7 . 1.340(3) ?
N2 C11 . 1.346(3) ?
N2 H2A . 0.8700 ?
O3 C12 . 1.215(3) ?
C12 C11 . 1.508(3) ?
C10 C11 . 1.372(3) ?
C10 C9 . 1.399(3) ?
C10 H10A . 0.9400 ?
C9 C8 . 1.378(3) ?
C9 H9A . 0.9400 ?
C8 C7 . 1.380(3) ?
C8 H8A . 0.9400 ?
C7 H7A . 0.9400 ?
Cl2 O8 . 1.333(7) y
Cl2 O8 2_656 1.333(7) ?
Cl2 O7 2_656 1.353(7) ?
Cl2 O7 . 1.353(7) y
Cl2 O5 . 1.403(3) y
Cl2 O6 . 1.548(4) y
Cl2 O6 2_656 1.548(4) ?
O1 C6 . 1.268(2) ?
O1 H1C . 0.8300 ?
O2 C6 . 1.226(2) ?
N1 C4 . 1.338(3) ?
N1 C5 . 1.345(3) ?
N1 H1A . 0.8700 ?
C5 C1 . 1.375(3) ?
C5 C6 . 1.514(2) ?
C2 C3 . 1.381(3) ?
C2 C1 . 1.394(3) ?
C2 H2B . 0.9400 ?
C4 C3 . 1.380(3) ?
C4 H4A . 0.9400 ?
C3 H3A . 0.9400 ?
C1 H1B . 0.9400 ?
O7 O8 2_656 0.735(15) ?
O7 O6 2_656 1.696(13) ?
O6 O8 2_656 1.663(15) ?
O6 O7 2_656 1.696(13) ?
O8 O7 2_656 0.735(15) ?
O8 O6 2_656 1.663(15) ?

loop_
_geom_hbond_atom_site_label_D
_geom_hbond_atom_site_label_H
_geom_hbond_atom_site_label_A
_geom_hbond_site_symmetry_A
_geom_hbond_distance_DH
_geom_hbond_distance_HA
_geom_hbond_distance_DA
_geom_hbond_angle_DHA
N2 H2A O2 6_566 0.87 1.93 2.752(2) 156.3
N1 H1A O3 6_565 0.87 1.91 2.706(2) 152.0
O4 H4B O1 . 0.83 1.64 2.444(2) 163.6
O1 H1C O4 . 0.83 1.65 2.444(2) 160.0
